data_9002676
loop_
_publ_author_name
'Barbier, J.'
'Grew, E. S.'
'Halenius, E.'
'Halenius, U.'
'Yates, M. G.'

_publ_section_title
;
 The role of iron and cation order in the crystal chemistry of surinamite,
 (Mg,Fe)3(Al,Fe)3O[AlBeSi3O15]: A crystal structure, Mossbauer spectroscopic,
 and optical spectroscopic study
;
_journal_name_full 'American Mineralogist'
_journal_page_first 501
_journal_page_last 513
_journal_volume 87
_journal_year 2002
_chemical_formula_structural (Mg,Fe)3Al4BeSi3O16
_chemical_formula_sum 'Al3.605 Be Fe1.125 Mg2.27 O16 Si3'
_chemical_name_mineral Surinamite
_space_group_IT_number 13
_symmetry_space_group_name_Hall '-P 2yac'
_symmetry_space_group_name_H-M 'P 1 2/n 1'
_cell_angle_alpha 90
_cell_angle_beta 109.30
_cell_angle_gamma 90
_cell_formula_units_Z 4
_cell_length_a 9.915
_cell_length_b 11.368
_cell_length_c 9.617
_cell_volume 1023.050
_database_code_amcsd 0002765
_exptl_crystal_density_diffrn 3.665
_cod_original_formula_sum 'Mg2.27 Fe1.125 Al3.605 Be Si3 O16'
_cod_database_code 9002676

loop_
_space_group_symop_operation_xyz
x,y,z
1/2-x,y,1/2-z
1/2+x,-y,1/2+z
-x,-y,-z

loop_
_atom_site_aniso_label
_atom_site_aniso_U_11
_atom_site_aniso_U_22
_atom_site_aniso_U_33
_atom_site_aniso_U_12
_atom_site_aniso_U_13
_atom_site_aniso_U_23
Mg1 0.00647 0.00902 0.00517 -0.00087 0.00189 0.00020
Fe1 0.00647 0.00902 0.00517 -0.00087 0.00189 0.00020
Fe2 0.00525 0.00683 0.00629 -0.00034 0.00209 -0.00018
Al2 0.00525 0.00683 0.00629 -0.00034 0.00209 -0.00018
Fe3 0.00550 0.00710 0.00549 0.00005 0.00173 0.00019
Al3_1 0.00550 0.00710 0.00549 0.00005 0.00173 0.00019
Mg4 0.00540 0.00780 0.00650 0.00000 0.00270 0.00000
Fe4 0.00540 0.00780 0.00650 0.00000 0.00270 0.00000
Mg5 0.00500 0.00860 0.00570 0.00000 0.00160 0.00000
Fe5 0.00500 0.00860 0.00570 0.00000 0.00160 0.00000
Fe6 0.00510 0.00720 0.00510 0.00000 0.00060 0.00000
Al6 0.00510 0.00720 0.00510 0.00000 0.00060 0.00000
Mg7 0.00530 0.00670 0.00810 0.00000 0.00310 0.00000
Fe7 0.00530 0.00670 0.00810 0.00000 0.00310 0.00000
Mg8 0.00500 0.00790 0.00590 0.00000 0.00160 0.00000
Fe8 0.00500 0.00790 0.00590 0.00000 0.00160 0.00000
Fe9 0.00570 0.00740 0.00420 0.00010 0.00070 -0.00040
Al9 0.00570 0.00740 0.00420 0.00010 0.00070 -0.00040
Be1 0.00340 0.00640 0.00440 0.00020 0.00050 0.00070
Si1 0.00340 0.00640 0.00440 0.00020 0.00050 0.00070
Si2 0.00431 0.00617 0.00316 -0.00002 0.00093 0.00009
Al3_2 0.00460 0.00664 0.00332 -0.00015 0.00092 -0.00018
Si3 0.00460 0.00664 0.00332 -0.00015 0.00092 -0.00018
Si4 0.00435 0.00618 0.00304 0.00024 0.00087 0.00007
Be5 0.00450 0.00530 0.00331 0.00020 0.00105 -0.00005
Al5 0.00450 0.00530 0.00331 0.00020 0.00105 -0.00005
O1 0.00580 0.00780 0.00580 -0.00010 0.00230 0.00080
O2 0.00610 0.00710 0.00600 0.00000 0.00240 -0.00120
O3 0.00560 0.00820 0.00380 -0.00020 0.00100 -0.00040
O4 0.00570 0.00830 0.00390 0.00020 0.00120 0.00000
O5 0.00550 0.00740 0.00590 0.00010 0.00130 0.00130
O6 0.00470 0.00890 0.00580 0.00060 0.00060 -0.00110
O7 0.00560 0.00960 0.00450 0.00070 0.00130 0.00000
O8 0.00590 0.00810 0.00710 0.00030 0.00290 0.00000
O12 0.00670 0.00850 0.00620 -0.00020 0.00110 0.00080
O13 0.00580 0.00670 0.00550 0.00030 0.00100 -0.00050
O14 0.00600 0.00690 0.00490 0.00020 0.00130 0.00030
O15 0.00690 0.01060 0.00400 0.00030 0.00180 0.00020
O16 0.00560 0.00920 0.00560 -0.00060 0.00200 -0.00050

loop_
_atom_site_label
_atom_site_fract_x
_atom_site_fract_y
_atom_site_fract_z
_atom_site_occupancy
_atom_site_U_iso_or_equiv
Mg1 0.47690 0.65771 0.25890 0.57000 ?
Fe1 0.47690 0.65771 0.25890 0.43000 ?
Fe2 0.50136 0.37756 0.26862 0.23000 ?
Al2 0.50136 0.37756 0.26862 0.77000 ?
Fe3 0.50233 0.11433 0.25462 0.12000 ?
Al3_1 0.50233 0.11433 0.25462 0.88000 ?
Mg4 0.25000 0.25304 0.25000 0.91000 ?
Fe4 0.25000 0.25304 0.25000 0.09000 ?
Mg5 0.25000 0.96605 0.25000 0.89000 ?
Fe5 0.25000 0.96605 0.25000 0.11000 ?
Fe6 0.75000 0.51185 0.25000 0.03000 ?
Al6 0.75000 0.51185 0.25000 0.97000 ?
Mg7 0.75000 0.25557 0.25000 0.72000 ?
Fe7 0.75000 0.25557 0.25000 0.28000 ?
Mg8 0.75000 0.97415 0.25000 0.88000 ?
Fe8 0.75000 0.97415 0.25000 0.12000 ?
Fe9 0.00000 0.50000 0.50000 0.06000 ?
Al9 0.00000 0.50000 0.50000 0.94000 ?
Be1 0.32370 0.75235 0.45699 0.97000 ?
Si1 0.32370 0.75235 0.45699 0.03000 ?
Si2 0.07701 0.88375 0.44837 1.00000 ?
Al3_2 0.30667 0.50194 0.43710 0.03000 ?
Si3 0.30667 0.50194 0.43710 0.97000 ?
Si4 0.56921 0.87998 0.44768 1.00000 ?
Be5 0.83025 0.74469 0.45266 0.03000 ?
Al5 0.83025 0.74469 0.45266 0.97000 ?
O1 0.11660 0.99888 0.37094 1.00000 ?
O2 0.61422 0.99433 0.37211 1.00000 ?
O3 0.87653 0.11306 0.37006 1.00000 ?
O4 0.37590 0.11535 0.37102 1.00000 ?
O5 0.90338 0.86363 0.38764 1.00000 ?
O6 0.39921 0.85516 0.38787 1.00000 ?
O7 0.61033 0.24682 0.36261 1.00000 ?
O8 0.64468 0.76550 0.39776 1.00000 ?
O9 0.10797 0.25107 0.35475 1.00000 0.00620
O10 0.14979 0.76909 0.40325 1.00000 0.00700
O11 0.35862 0.62618 0.39168 1.00000 0.00700
O12 0.37004 0.39300 0.36835 1.00000 ?
O13 0.88128 0.61979 0.37268 1.00000 ?
O14 0.88404 0.40002 0.35400 1.00000 ?
O15 0.63220 0.50604 0.37974 1.00000 ?
O16 0.12766 0.49863 0.38238 1.00000 ?

loop_
_cod_changelog_entry_id
_cod_changelog_entry_author
_cod_changelog_entry_date
_cod_changelog_entry_text
1
;cod-tools version 3.10.1
Id: cif_fix_AMCSD_atom_labels 10224 2024-08-07 11:09:31Z saulius
;
2024-08-07T19:38:50+03:00
;Changed the following '_atom_site_label' values:
the first duplicated label 'Al3'  converted to 'Al3_1'
duplicated label 'Al3' at index 21 converted to 'Al3_2'
;

loop_
_cod_related_entry_id
_cod_related_entry_database
_cod_related_entry_code
1 AMCSD 0002765
